data_1516884
loop_
_publ_author_name
'Gouin, J\'er\^ome'
'B\"urgi, Thomas'
'Gu\'en\'ee, Laure'
'Lacour, J\'er\^ome'

_publ_section_title
;
 Convergent Synthesis, Resolution, and Chiroptical Properties of
 Dimethoxychromenoacridinium Ions.
;
_journal_issue 14
_journal_name_full 'Organic letters'
_journal_page_first 3800
_journal_paper_doi 10.1021/ol501692r
_journal_volume 16
_journal_year 2014
_chemical_formula_moiety 'C26 H30 N O5, B F4, C H2 Cl2'
_chemical_formula_sum 'C27 H32 B Cl2 F4 N O5'
_chemical_formula_weight 608.25
_chemical_name_systematic
; 
 ? 
;
_space_group_IT_number 14
_symmetry_cell_setting monoclinic
_symmetry_space_group_name_Hall '-P 2ybc'
_symmetry_space_group_name_H-M 'P 1 21/c 1'
_atom_sites_solution_hydrogens geom
_atom_sites_solution_primary direct
_atom_sites_solution_secondary difmap
_audit_creation_method SHELXL-97
_cell_angle_alpha 90.00
_cell_angle_beta 129.3670(10)
_cell_angle_gamma 90.00
_cell_formula_units_Z 4
_cell_length_a 18.1584(2)
_cell_length_b 8.40520(10)
_cell_length_c 24.4160(3)
_cell_measurement_reflns_used 9626
_cell_measurement_temperature 180(2)
_cell_measurement_theta_max 73.1010
_cell_measurement_theta_min 2.4555
_cell_volume 2880.95(7)
_computing_cell_refinement
;
CrysAlisPro, Agilent Technologies,
Version 1.171.35.21 (release 20-01-2012 CrysAlis171 .NET)
(compiled Jan 23 2012,18:06:46)
;
_computing_data_collection
;
CrysAlisPro, Agilent Technologies,
Version 1.171.35.21 (release 20-01-2012 CrysAlis171 .NET)
(compiled Jan 23 2012,18:06:46)
;
_computing_data_reduction
;
CrysAlisPro, Agilent Technologies,
Version 1.171.35.21 (release 20-01-2012 CrysAlis171 .NET)
(compiled Jan 23 2012,18:06:46)
;
_computing_molecular_graphics 'Ortep 3 (Farrugia, 1997)'
_computing_publication_material ShelX-ACTA
_computing_structure_refinement 'SHELXL-97 (Sheldrick, 2008)'
_computing_structure_solution 'SIR-97 (Atomare, 1999)'
_diffrn_ambient_temperature 180(2)
_diffrn_detector_area_resol_mean 10.4679
_diffrn_measured_fraction_theta_full 1.00
_diffrn_measured_fraction_theta_max 0.976
_diffrn_measurement_device_type 'SuperNova, Dual, Cu at zero, Atlas'
_diffrn_measurement_method '\w scans'
_diffrn_radiation_monochromator mirror
_diffrn_radiation_source 'SuperNova (Cu) X-ray Source'
_diffrn_radiation_type CuK\a
_diffrn_radiation_wavelength 1.54184
_diffrn_reflns_av_R_equivalents 0.0178
_diffrn_reflns_av_sigmaI/netI 0.0172
_diffrn_reflns_limit_h_max 22
_diffrn_reflns_limit_h_min -22
_diffrn_reflns_limit_k_max 6
_diffrn_reflns_limit_k_min -10
_diffrn_reflns_limit_l_max 30
_diffrn_reflns_limit_l_min -30
_diffrn_reflns_number 16615
_diffrn_reflns_theta_full 66.97
_diffrn_reflns_theta_max 73.26
_diffrn_reflns_theta_min 3.15
_exptl_absorpt_coefficient_mu 2.590
_exptl_absorpt_correction_T_max 0.698
_exptl_absorpt_correction_T_min 0.390
_exptl_absorpt_correction_type analytical
_exptl_absorpt_process_details
;
CrysAlisPro, Agilent Technologies,
Version 1.171.35.11 (release 16-05-2011 CrysAlis171 .NET)
(compiled May 16 2011,17:55:39)
Analytical numeric absorption correction using a multifaceted crystal
            model based on expressions derived by R.C. Clark & J.S. Reid.
(Clark, R. C. & Reid, J. S. (1995). Acta Cryst. A51, 887-897)
;
_exptl_crystal_colour colorless
_exptl_crystal_density_diffrn 1.402
_exptl_crystal_density_method 'not measured'
_exptl_crystal_description prism
_exptl_crystal_F_000 1264
_exptl_crystal_size_max 0.6079
_exptl_crystal_size_mid 0.2777
_exptl_crystal_size_min 0.1579
_refine_diff_density_max 0.733
_refine_diff_density_min -0.550
_refine_diff_density_rms 0.053
_refine_ls_extinction_method none
_refine_ls_goodness_of_fit_ref 1.005
_refine_ls_hydrogen_treatment mixed
_refine_ls_matrix_type full
_refine_ls_number_parameters 372
_refine_ls_number_reflns 5655
_refine_ls_number_restraints 0
_refine_ls_restrained_S_all 1.005
_refine_ls_R_factor_all 0.0549
_refine_ls_R_factor_gt 0.0498
_refine_ls_shift/su_max 0.001
_refine_ls_shift/su_mean 0.000
_refine_ls_structure_factor_coef Fsqd
_refine_ls_weighting_details 'calc w=1/[\s^2^(Fo^2^)+(0.0810P)^2^+2.1686P] where P=(Fo^2^+2Fc^2^)/3'
_refine_ls_weighting_scheme calc
_refine_ls_wR_factor_gt 0.1399
_refine_ls_wR_factor_ref 0.1456
_reflns_number_gt 5023
_reflns_number_total 5655
_reflns_threshold_expression >2sigma(I)
_cod_data_source_file ol501692r_si_002.cif
_cod_data_source_block 10aBF4
_cod_depositor_comments 'Adding full bibliography for 1516884.cif.'
_cod_original_cell_volume 2880.94(6)
_cod_original_sg_symbol_H-M 'P 21/c'
_cod_database_code 1516884

loop_
_symmetry_equiv_pos_as_xyz
'x, y, z'
'-x, y+1/2, -z+1/2'
'-x, -y, -z'
'x, -y-1/2, z-1/2'

loop_
_atom_site_label
_atom_site_type_symbol
_atom_site_fract_x
_atom_site_fract_y
_atom_site_fract_z
_atom_site_U_iso_or_equiv
_atom_site_adp_type
_atom_site_occupancy
_atom_site_symmetry_multiplicity
_atom_site_calc_flag
_atom_site_refinement_flags
Cl1S Cl 0.88369(5) 0.54692(10) 0.92667(4) 0.0633(2) Uani 1 1 d .
Cl3S Cl 0.68361(6) 0.48820(13) 0.84927(5) 0.0836(3) Uani 1 1 d .
C2S C 0.7727(2) 0.5168(4) 0.84296(15) 0.0642(8) Uani 1 1 d .
H2SA H 0.7568 0.6103 0.8126 0.077 Uiso 1 1 calc R
H2SB H 0.7762 0.4226 0.8204 0.077 Uiso 1 1 calc R
F1R F 0.20208(11) 0.22079(19) 0.33724(7) 0.0501(4) Uani 1 1 d .
F2R F 0.26973(14) 0.0879(3) 0.29958(10) 0.0797(6) Uani 1 1 d .
F3R F 0.16766(17) 0.2877(2) 0.23347(10) 0.0828(6) Uani 1 1 d .
F5R F 0.11509(14) 0.0551(2) 0.24238(9) 0.0755(5) Uani 1 1 d .
B4R B 0.1868(2) 0.1659(3) 0.27701(13) 0.0421(6) Uani 1 1 d .
O2 O 0.88105(9) 0.39989(18) 0.53889(7) 0.0327(3) Uani 1 1 d .
O5 O 0.62396(9) 0.62477(18) 0.53747(7) 0.0319(3) Uani 1 1 d .
O8 O 0.59684(10) 0.61931(18) 0.33111(7) 0.0334(3) Uani 1 1 d .
O23 O 0.82093(11) 0.41850(18) 0.62834(7) 0.0378(3) Uani 1 1 d .
O25 O 0.57798(10) 0.31844(17) 0.38542(7) 0.0330(3) Uani 1 1 d .
N27 N 0.78231(10) 0.63830(19) 0.54367(8) 0.0234(3) Uani 1 1 d .
H27A H 0.7664(15) 0.651(3) 0.5735(12) 0.028 Uiso 1 1 d .
H27B H 0.8361(17) 0.579(3) 0.5703(12) 0.028 Uiso 1 1 d .
C1 C 0.96665(14) 0.3100(3) 0.57298(12) 0.0390(5) Uani 1 1 d .
H1A H 0.9943 0.2887 0.6222 0.059 Uiso 1 1 calc R
H1B H 1.0122 0.3705 0.5723 0.059 Uiso 1 1 calc R
H1C H 0.9522 0.2089 0.5479 0.059 Uiso 1 1 calc R
C3 C 0.82864(13) 0.4347(2) 0.46858(10) 0.0270(4) Uani 1 1 d .
C4 C 0.85966(15) 0.4072(3) 0.42999(11) 0.0340(4) Uani 1 1 d .
H4 H 0.9195 0.3582 0.4515 0.041 Uiso 1 1 calc R
C5 C 0.80109(16) 0.4529(3) 0.35906(11) 0.0369(5) Uani 1 1 d .
H5 H 0.8217 0.4354 0.3322 0.044 Uiso 1 1 calc R
C6 C 0.71410(16) 0.5229(3) 0.32727(10) 0.0348(4) Uani 1 1 d .
H6 H 0.6747 0.5532 0.2788 0.042 Uiso 1 1 calc R
C7 C 0.68428(13) 0.5489(2) 0.36674(10) 0.0281(4) Uani 1 1 d .
C9 C 0.56465(13) 0.6610(2) 0.36698(10) 0.0281(4) Uani 1 1 d .
C10 C 0.47757(14) 0.7407(3) 0.32688(11) 0.0354(4) Uani 1 1 d .
H10 H 0.4455 0.7663 0.2786 0.042 Uiso 1 1 calc R
C11 C 0.43880(14) 0.7819(3) 0.35860(12) 0.0388(5) Uani 1 1 d .
H11 H 0.3794 0.8358 0.3317 0.047 Uiso 1 1 calc R
C12 C 0.48517(14) 0.7458(2) 0.42911(12) 0.0339(4) Uani 1 1 d .
H12 H 0.4579 0.7747 0.4504 0.041 Uiso 1 1 calc R
C13 C 0.57192(13) 0.6669(2) 0.46803(10) 0.0267(4) Uani 1 1 d .
C14 C 0.61386(12) 0.6234(2) 0.43762(9) 0.0242(4) Uani 1 1 d .
C15 C 0.74011(13) 0.5055(2) 0.43767(9) 0.0243(4) Uani 1 1 d .
C16 C 0.70705(12) 0.5316(2) 0.48077(9) 0.0228(4) Uani 1 1 d .
C17 C 0.69786(12) 0.3701(2) 0.50630(9) 0.0237(4) Uani 1 1 d .
C18 C 0.62833(13) 0.2649(2) 0.45307(10) 0.0261(4) Uani 1 1 d .
C19 C 0.61254(14) 0.1166(2) 0.46898(11) 0.0321(4) Uani 1 1 d .
H19 H 0.5652 0.0475 0.4322 0.039 Uiso 1 1 calc R
C20 C 0.66707(15) 0.0710(2) 0.53938(12) 0.0346(4) Uani 1 1 d .
H20 H 0.6562 -0.0298 0.5508 0.042 Uiso 1 1 calc R
C21 C 0.73668(15) 0.1693(3) 0.59304(11) 0.0330(4) Uani 1 1 d .
H21 H 0.7739 0.1359 0.6410 0.040 Uiso 1 1 calc R
C22 C 0.75230(13) 0.3175(2) 0.57688(10) 0.0279(4) Uani 1 1 d .
C24 C 0.8749(2) 0.3734(4) 0.70091(12) 0.0623(8) Uani 1 1 d .
H24A H 0.9182 0.4600 0.7314 0.093 Uiso 1 1 calc R
H24B H 0.9119 0.2775 0.7101 0.093 Uiso 1 1 calc R
H24C H 0.8315 0.3516 0.7110 0.093 Uiso 1 1 calc R
C26 C 0.49735(15) 0.2303(3) 0.32915(11) 0.0382(5) Uani 1 1 d .
H26A H 0.4533 0.2146 0.3390 0.057 Uiso 1 1 calc R
H26B H 0.5182 0.1266 0.3251 0.057 Uiso 1 1 calc R
H26C H 0.4651 0.2891 0.2846 0.057 Uiso 1 1 calc R
C28 C 0.79922(14) 0.7947(2) 0.52388(10) 0.0303(4) Uani 1 1 d .
H28A H 0.7444 0.8661 0.5049 0.036 Uiso 1 1 calc R
H28B H 0.8041 0.7778 0.4862 0.036 Uiso 1 1 calc R
C29 C 0.88979(16) 0.8727(3) 0.58728(12) 0.0402(5) Uani 1 1 d .
H29A H 0.8940 0.9814 0.5739 0.048 Uiso 1 1 calc R
H29B H 0.8861 0.8826 0.6259 0.048 Uiso 1 1 calc R
C30 C 0.97960(17) 0.7820(4) 0.61485(14) 0.0579(7) Uani 1 1 d .
H30A H 1.0355 0.8480 0.6492 0.087 Uiso 1 1 calc R
H30B H 0.9786 0.7557 0.5753 0.087 Uiso 1 1 calc R
H30C H 0.9828 0.6838 0.6379 0.087 Uiso 1 1 calc R
C32 C 0.58643(16) 0.6605(3) 0.57287(12) 0.0376(5) Uani 1 1 d .
H32A H 0.6289 0.6172 0.6210 0.056 Uiso 1 1 calc R
H32B H 0.5231 0.6127 0.5468 0.056 Uiso 1 1 calc R
H32C H 0.5816 0.7761 0.5750 0.056 Uiso 1 1 calc R

loop_
_atom_site_aniso_label
_atom_site_aniso_U_11
_atom_site_aniso_U_22
_atom_site_aniso_U_33
_atom_site_aniso_U_23
_atom_site_aniso_U_13
_atom_site_aniso_U_12
Cl1S 0.0451(3) 0.0762(5) 0.0682(4) -0.0023(4) 0.0358(3) -0.0097(3)
Cl3S 0.0527(4) 0.1131(7) 0.0892(6) -0.0320(5) 0.0469(4) -0.0269(4)
C2S 0.0618(17) 0.087(2) 0.0523(15) -0.0028(15) 0.0401(14) -0.0113(16)
F1R 0.0599(8) 0.0610(9) 0.0418(7) -0.0091(6) 0.0381(7) -0.0055(7)
F2R 0.0734(11) 0.1056(16) 0.0664(11) -0.0132(10) 0.0472(10) 0.0154(11)
F3R 0.1234(17) 0.0688(12) 0.0601(10) 0.0132(9) 0.0601(12) -0.0115(11)
F5R 0.0802(12) 0.0749(12) 0.0530(9) -0.0153(8) 0.0335(9) -0.0327(10)
B4R 0.0499(14) 0.0474(15) 0.0287(11) -0.0012(10) 0.0247(11) -0.0056(12)
O2 0.0252(6) 0.0450(8) 0.0255(6) 0.0046(6) 0.0150(5) 0.0100(6)
O5 0.0320(7) 0.0402(8) 0.0319(7) -0.0020(6) 0.0242(6) 0.0015(6)
O8 0.0313(7) 0.0433(8) 0.0229(6) 0.0075(6) 0.0159(6) 0.0089(6)
O23 0.0423(8) 0.0376(8) 0.0198(6) 0.0020(6) 0.0131(6) -0.0042(7)
O25 0.0316(7) 0.0334(7) 0.0230(6) -0.0036(6) 0.0122(6) -0.0048(6)
N27 0.0219(7) 0.0267(8) 0.0212(7) -0.0023(6) 0.0135(6) -0.0009(6)
C1 0.0267(9) 0.0454(13) 0.0391(11) 0.0079(9) 0.0181(9) 0.0096(9)
C3 0.0270(9) 0.0293(10) 0.0264(8) -0.0009(7) 0.0177(8) 0.0000(7)
C4 0.0339(10) 0.0387(11) 0.0379(10) 0.0012(9) 0.0268(9) 0.0045(9)
C5 0.0460(11) 0.0427(12) 0.0377(10) -0.0024(9) 0.0340(10) 0.0003(9)
C6 0.0430(11) 0.0401(11) 0.0265(9) 0.0021(8) 0.0245(9) 0.0011(9)
C7 0.0284(9) 0.0302(10) 0.0246(8) 0.0022(7) 0.0164(8) 0.0016(7)
C9 0.0255(9) 0.0282(9) 0.0274(9) 0.0014(7) 0.0153(8) 0.0013(7)
C10 0.0270(9) 0.0361(11) 0.0309(10) 0.0058(8) 0.0126(8) 0.0054(8)
C11 0.0237(9) 0.0341(11) 0.0475(12) 0.0025(9) 0.0173(9) 0.0048(8)
C12 0.0279(9) 0.0309(10) 0.0459(11) -0.0050(9) 0.0248(9) -0.0010(8)
C13 0.0255(8) 0.0238(9) 0.0319(9) -0.0037(7) 0.0188(8) -0.0037(7)
C14 0.0220(8) 0.0236(9) 0.0261(8) -0.0008(7) 0.0148(7) -0.0005(7)
C15 0.0264(8) 0.0264(9) 0.0227(8) -0.0010(7) 0.0168(7) -0.0001(7)
C16 0.0228(8) 0.0254(9) 0.0200(8) -0.0017(7) 0.0136(7) -0.0005(7)
C17 0.0245(8) 0.0251(9) 0.0244(8) 0.0009(7) 0.0168(7) 0.0027(7)
C18 0.0258(8) 0.0277(9) 0.0271(9) -0.0008(7) 0.0179(8) 0.0023(7)
C19 0.0336(10) 0.0275(10) 0.0399(10) -0.0049(8) 0.0255(9) -0.0019(8)
C20 0.0430(11) 0.0256(10) 0.0463(11) 0.0051(8) 0.0335(10) 0.0031(8)
C21 0.0390(10) 0.0325(10) 0.0325(9) 0.0077(8) 0.0250(9) 0.0074(8)
C22 0.0297(9) 0.0290(10) 0.0267(9) 0.0018(7) 0.0187(8) 0.0035(8)
C24 0.0718(18) 0.0617(17) 0.0222(10) 0.0047(11) 0.0152(11) -0.0102(14)
C26 0.0330(10) 0.0492(13) 0.0296(10) -0.0127(9) 0.0186(9) -0.0085(9)
C28 0.0322(9) 0.0278(10) 0.0325(9) 0.0006(8) 0.0212(8) -0.0024(8)
C29 0.0454(12) 0.0437(12) 0.0408(11) -0.0134(10) 0.0317(10) -0.0180(10)
C30 0.0329(11) 0.090(2) 0.0432(13) -0.0130(13) 0.0205(11) -0.0150(13)
C32 0.0442(11) 0.0417(12) 0.0473(12) -0.0087(10) 0.0386(10) -0.0060(9)

loop_
_atom_type_symbol
_atom_type_description
_atom_type_scat_dispersion_real
_atom_type_scat_dispersion_imag
_atom_type_scat_source
C C 0.0181 0.0091 'International Tables Vol C Tables 4.2.6.8 and 6.1.1.4'
H H 0.0000 0.0000 'International Tables Vol C Tables 4.2.6.8 and 6.1.1.4'
B B 0.0090 0.0039 'International Tables Vol C Tables 4.2.6.8 and 6.1.1.4'
Cl Cl 0.3639 0.7018 'International Tables Vol C Tables 4.2.6.8 and 6.1.1.4'
F F 0.0727 0.0534 'International Tables Vol C Tables 4.2.6.8 and 6.1.1.4'
N N 0.0311 0.0180 'International Tables Vol C Tables 4.2.6.8 and 6.1.1.4'
O O 0.0492 0.0322 'International Tables Vol C Tables 4.2.6.8 and 6.1.1.4'

loop_
_geom_angle_atom_site_label_1
_geom_angle_atom_site_label_2
_geom_angle_atom_site_label_3
_geom_angle
Cl3S C2S Cl1S 111.30(16)
Cl3S C2S H2SA 109.4
Cl1S C2S H2SA 109.4
Cl3S C2S H2SB 109.4
Cl1S C2S H2SB 109.4
H2SA C2S H2SB 108.0
F3R B4R F5R 111.1(2)
F3R B4R F1R 111.0(2)
F5R B4R F1R 110.6(2)
F3R B4R F2R 109.9(2)
F5R B4R F2R 106.8(2)
F1R B4R F2R 107.3(2)
C3 O2 C1 118.62(15)
C13 O5 C32 118.43(16)
C7 O8 C9 119.78(14)
C22 O23 C24 118.92(18)
C18 O25 C26 119.17(16)
C28 N27 C16 115.04(13)
C28 N27 H27A 112.0(14)
C16 N27 H27A 108.9(14)
C28 N27 H27B 111.5(15)
C16 N27 H27B 105.4(15)
H27A N27 H27B 103.1(19)
O2 C1 H1A 109.5
O2 C1 H1B 109.5
H1A C1 H1B 109.5
O2 C1 H1C 109.5
H1A C1 H1C 109.5
H1B C1 H1C 109.5
O2 C3 C4 123.87(17)
O2 C3 C15 114.46(15)
C4 C3 C15 121.65(17)
C3 C4 C5 118.59(18)
C3 C4 H4 120.7
C5 C4 H4 120.7
C6 C5 C4 121.19(18)
C6 C5 H5 119.4
C4 C5 H5 119.4
C5 C6 C7 119.30(18)
C5 C6 H6 120.3
C7 C6 H6 120.3
O8 C7 C6 115.60(17)
O8 C7 C15 122.69(16)
C6 C7 C15 121.71(18)
O8 C9 C14 122.50(16)
O8 C9 C10 115.29(17)
C14 C9 C10 122.19(18)
C11 C10 C9 118.77(19)
C11 C10 H10 120.6
C9 C10 H10 120.6
C10 C11 C12 121.13(18)
C10 C11 H11 119.4
C12 C11 H11 119.4
C13 C12 C11 119.08(18)
C13 C12 H12 120.5
C11 C12 H12 120.5
O5 C13 C12 124.47(17)
O5 C13 C14 114.07(16)
C12 C13 C14 121.46(18)
C9 C14 C13 117.37(16)
C9 C14 C16 122.33(16)
C13 C14 C16 120.23(16)
C7 C15 C3 117.55(16)
C7 C15 C16 121.85(16)
C3 C15 C16 120.59(15)
C14 C16 C15 110.37(14)
C14 C16 N27 106.86(14)
C15 C16 N27 106.50(14)
C14 C16 C17 111.57(14)
C15 C16 C17 110.05(14)
N27 C16 C17 111.33(13)
C22 C17 C18 117.05(17)
C22 C17 C16 126.71(16)
C18 C17 C16 116.23(15)
O25 C18 C19 122.50(17)
O25 C18 C17 115.57(17)
C19 C18 C17 121.93(17)
C20 C19 C18 118.89(19)
C20 C19 H19 120.6
C18 C19 H19 120.6
C21 C20 C19 121.07(19)
C21 C20 H20 119.5
C19 C20 H20 119.5
C20 C21 C22 119.83(18)
C20 C21 H21 120.1
C22 C21 H21 120.1
O23 C22 C21 121.83(17)
O23 C22 C17 116.95(17)
C21 C22 C17 121.21(18)
O23 C24 H24A 109.5
O23 C24 H24B 109.5
H24A C24 H24B 109.5
O23 C24 H24C 109.5
H24A C24 H24C 109.5
H24B C24 H24C 109.5
O25 C26 H26A 109.5
O25 C26 H26B 109.5
H26A C26 H26B 109.5
O25 C26 H26C 109.5
H26A C26 H26C 109.5
H26B C26 H26C 109.5
N27 C28 C29 111.19(16)
N27 C28 H28A 109.4
C29 C28 H28A 109.4
N27 C28 H28B 109.4
C29 C28 H28B 109.4
H28A C28 H28B 108.0
C30 C29 C28 113.6(2)
C30 C29 H29A 108.9
C28 C29 H29A 108.9
C30 C29 H29B 108.9
C28 C29 H29B 108.9
H29A C29 H29B 107.7
C29 C30 H30A 109.5
C29 C30 H30B 109.5
H30A C30 H30B 109.5
C29 C30 H30C 109.5
H30A C30 H30C 109.5
H30B C30 H30C 109.5
O5 C32 H32A 109.5
O5 C32 H32B 109.5
H32A C32 H32B 109.5
O5 C32 H32C 109.5
H32A C32 H32C 109.5
H32B C32 H32C 109.5

loop_
_geom_bond_atom_site_label_1
_geom_bond_atom_site_label_2
_geom_bond_distance
Cl1S C2S 1.754(3)
Cl3S C2S 1.736(3)
C2S H2SA 0.9900
C2S H2SB 0.9900
F1R B4R 1.391(3)
F2R B4R 1.396(3)
F3R B4R 1.353(3)
F5R B4R 1.372(3)
O2 C3 1.366(2)
O2 C1 1.428(2)
O5 C13 1.364(2)
O5 C32 1.431(2)
O8 C7 1.370(2)
O8 C9 1.371(2)
O23 C22 1.366(2)
O23 C24 1.429(2)
O25 C18 1.360(2)
O25 C26 1.424(2)
N27 C28 1.498(2)
N27 C16 1.539(2)
N27 H27A 0.94(2)
N27 H27B 0.91(2)
C1 H1A 0.9800
C1 H1B 0.9800
C1 H1C 0.9800
C3 C4 1.390(3)
C3 C15 1.403(3)
C4 C5 1.393(3)
C4 H4 0.9500
C5 C6 1.374(3)
C5 H5 0.9500
C6 C7 1.390(3)
C6 H6 0.9500
C7 C15 1.390(2)
C9 C14 1.385(2)
C9 C10 1.394(3)
C10 C11 1.381(3)
C10 H10 0.9500
C11 C12 1.388(3)
C11 H11 0.9500
C12 C13 1.387(3)
C12 H12 0.9500
C13 C14 1.408(2)
C14 C16 1.519(2)
C15 C16 1.522(2)
C16 C17 1.546(2)
C17 C22 1.408(2)
C17 C18 1.408(3)
C18 C19 1.389(3)
C19 C20 1.387(3)
C19 H19 0.9500
C20 C21 1.377(3)
C20 H20 0.9500
C21 C22 1.389(3)
C21 H21 0.9500
C24 H24A 0.9800
C24 H24B 0.9800
C24 H24C 0.9800
C26 H26A 0.9800
C26 H26B 0.9800
C26 H26C 0.9800
C28 C29 1.517(3)
C28 H28A 0.9900
C28 H28B 0.9900
C29 C30 1.517(4)
C29 H29A 0.9900
C29 H29B 0.9900
C30 H30A 0.9800
C30 H30B 0.9800
C30 H30C 0.9800
C32 H32A 0.9800
C32 H32B 0.9800
C32 H32C 0.9800

loop_
_geom_hbond_atom_site_label_D
_geom_hbond_atom_site_label_H
_geom_hbond_atom_site_label_A
_geom_hbond_distance_DH
_geom_hbond_distance_HA
_geom_hbond_distance_DA
_geom_hbond_angle_DHA
_geom_hbond_site_symmetry_A
N27 H27A O5 0.94(2) 2.15(2) 2.784(2) 123.3(17) .
N27 H27B O2 0.91(2) 2.08(2) 2.740(2) 129.2(19) .
N27 H27A F1R 0.94(2) 2.16(2) 2.9819(19) 145.2(19) 3_666
